data_4113487
loop_
_publ_author_name
'Charles-Andr\'e Fustin'
'Christian Bailly'
'Guy J. Clarkson'
'Philippe De Groote'
'Trent H. Galow'
'David A. Leigh'
'Duncan Robertson'
'Alexandra M. Z. Slawin'
'Jenny K. Y. Wong'

_publ_section_title
;
 Mechanically Linked Polycarbonate
;
_journal_name_full 'Journal of the American Chemical Society'
_journal_page_first 2200
_journal_page_last 2207
_journal_paper_doi 10.1021/ja0292546
_journal_volume 125
_journal_year 2003
_chemical_formula_analytical 'C35 H42 N4 O6 '
_chemical_formula_moiety 'C35 H40 N4 O5.H2 O '
_chemical_formula_structural 'C35 H42 N4 O6 '
_chemical_formula_sum 'C35 H42 N4 O6'
_chemical_formula_weight 614.74
_space_group_IT_number 14
_symmetry_cell_setting monoclinic
_symmetry_Int_Tables_number 14
_symmetry_space_group_name_Hall '-P 2yn'
_symmetry_space_group_name_H-M 'P 1 21/n 1'
_cell_angle_alpha 90
_cell_angle_beta 93.70(5)
_cell_angle_gamma 90
_cell_formula_units_Z 4
_cell_length_a 11.37(1)
_cell_length_b 12.39(1)
_cell_length_c 23.492(7)
_cell_measurement_reflns_used 25
_cell_measurement_temperature 293.2
_cell_measurement_theta_max 29.1
_cell_measurement_theta_min 23.4
_cell_volume 3303(4)
_computing_cell_refinement 'MSC/AFC Diffractometer Control'
_computing_data_collection 'MSC/AFC Diffractometer Control'
_computing_data_reduction 'teXsan (MSC, 1992-1997)'
_computing_publication_material 'teXsan (MSC, 1992-1997)'
_computing_structure_refinement 'teXsan (MSC, 1992-1997)'
_computing_structure_solution
;
SIR92 (Altomare, et. al. 1993)
;
_diffrn_ambient_temperature 293.2
_diffrn_measurement_device_type 'Rigaku AFC7S'
_diffrn_measurement_method \w
_diffrn_orient_matrix_UB_11 0.00773
_diffrn_orient_matrix_UB_12 -0.00639
_diffrn_orient_matrix_UB_13 0.04251
_diffrn_orient_matrix_UB_21 -0.00758
_diffrn_orient_matrix_UB_22 0.08009
_diffrn_orient_matrix_UB_23 0.00346
_diffrn_orient_matrix_UB_31 -0.08747
_diffrn_orient_matrix_UB_32 -0.00751
_diffrn_orient_matrix_UB_33 0.00068
_diffrn_radiation_detector 'scintillation counter'
_diffrn_radiation_monochromator graphite
_diffrn_radiation_source 'X-ray tube'
_diffrn_radiation_type 'Cu K\a'
_diffrn_radiation_wavelength 1.5418
_diffrn_reflns_av_R_equivalents 0.34645
_diffrn_reflns_limit_h_max 12
_diffrn_reflns_limit_h_min 0
_diffrn_reflns_limit_k_max 13
_diffrn_reflns_limit_k_min 0
_diffrn_reflns_limit_l_max 26
_diffrn_reflns_limit_l_min -26
_diffrn_reflns_number 5466
_diffrn_reflns_reduction_process 'Lp corrections applied'
_diffrn_reflns_theta_max 60.12
_diffrn_reflns_theta_min 3.57
_diffrn_standards_decay_% -3.51
_diffrn_standards_interval_count 150
_diffrn_standards_number 3
_exptl_absorpt_coefficient_mu 0.690
_exptl_absorpt_correction_T_max 1.000
_exptl_absorpt_correction_T_min 0.412
_exptl_absorpt_correction_type
;
\DF (DIFABS; Walker & Stuart, 1983)
;
_exptl_crystal_colour clear
_exptl_crystal_density_diffrn 1.236
_exptl_crystal_description plate
_exptl_crystal_F_000 1312.00
_exptl_crystal_size_max 0.23
_exptl_crystal_size_mid 0.15
_exptl_crystal_size_min 0.03
_refine_diff_density_max 0.29
_refine_diff_density_min -0.31
_refine_ls_abs_structure_details -
_refine_ls_abs_structure_Flack -
_refine_ls_extinction_coef 0.000001266
_refine_ls_extinction_expression 'equ(3) Acta Cryst.(1968) A24, p213.'
_refine_ls_extinction_method 'Zachariasen (1967)'
_refine_ls_goodness_of_fit_ref 2.988
_refine_ls_hydrogen_treatment noref
_refine_ls_matrix_type full
_refine_ls_number_constraints 0
_refine_ls_number_parameters 407
_refine_ls_number_reflns 1978
_refine_ls_number_restraints 0
_refine_ls_R_factor_gt 0.1068
_refine_ls_shift/esd_max 0.0000
_refine_ls_shift/esd_mean 0.0000
_refine_ls_structure_factor_coef F
_refine_ls_weighting_details 'w = 1/[\s^2^(Fo) + 0.00000|Fo|^2^]'
_refine_ls_weighting_scheme calc
_refine_ls_wR_factor_ref 0.0624
_reflns_number_gt 1978
_reflns_number_total 5173
_reflns_threshold_expression I>1.50\s(I)
_cod_data_source_file ja0292546-3_s2_3.cif
_cod_data_source_block secondary_amide_macrocycle_4
_cod_depositor_comments
;
The following automatic conversions were performed:

'_refine_ls_weighting_scheme' value 'w = 1/[\s^2^(Fo) +
0.00000|Fo|^2^]' was changed to 'calc'. New tag
'_refine_ls_weighting_details' was created. The value of the new tag
was set to 'w = 1/[\s^2^(Fo) + 0.00000|Fo|^2^]'.

Automatic conversion script
Id: cif_fix_values 3143 2015-03-26 13:38:13Z robertas 
;
_cod_original_sg_symbol_H-M 'P 21/n '
_cod_original_formula_sum 'C35 H42 N4 O6 '
_cod_database_code 4113487

loop_
_symmetry_equiv_pos_as_xyz
'   +x,   +y,   +z'
1/2-x,1/2+y,1/2-z
'   -x,   -y,   -z'
1/2+x,1/2-y,1/2+z

loop_
_atom_site_label
_atom_site_fract_x
_atom_site_fract_y
_atom_site_fract_z
_atom_site_U_iso_or_equiv
_atom_site_occupancy
_atom_site_adp_type
_atom_site_calc_flag
O(3) 0.5084(7) 0.2923(5) 0.0092(3) 0.096(3) 1.000 Uani d
O(8) 0.5732(6) -0.0200(5) -0.1273(3) 0.098(3) 1.000 Uani d
O(10) 0.8407(6) -0.1163(5) 0.0896(3) 0.092(3) 1.000 Uani d
O(20) 0.6497(7) -0.3014(7) 0.3560(3) 0.120(3) 1.000 Uani d
O(29) 0.2922(7) 0.2636(7) 0.3075(3) 0.146(4) 1.000 Uani d
O(40) 0.2335(7) 0.0842(8) 0.2280(3) 0.206(4) 1.000 Uani d
N(2) 0.6682(7) 0.2809(6) 0.0726(3) 0.078(3) 1.000 Uani d
N(11) 0.7093(7) -0.2315(7) 0.0465(3) 0.070(3) 1.000 Uani d
N(19) 0.5052(7) -0.3486(6) 0.2888(3) 0.085(3) 1.000 Uani d
N(30) 0.4712(8) 0.3354(7) 0.3219(3) 0.088(3) 1.000 Uani d
C(1) 0.6471(8) 0.3834(8) 0.1000(4) 0.079(4) 1.000 Uani d
C(3) 0.595(1) 0.2435(9) 0.0303(4) 0.080(5) 1.000 Uani d
C(4) 0.6286(8) 0.1350(9) 0.0071(4) 0.070(4) 1.000 Uani d
C(5) 0.6909(8) 0.0547(8) 0.0392(3) 0.068(3) 1.000 Uani d
C(6) 0.7064(9) -0.0463(8) 0.0171(4) 0.077(4) 1.000 Uani d
C(7) 0.6677(9) -0.0705(7) -0.0403(4) 0.080(4) 1.000 Uani d
C(8) 0.6084(9) 0.0103(8) -0.0722(4) 0.078(4) 1.000 Uani d
C(9) 0.5889(8) 0.1101(8) -0.0490(4) 0.071(4) 1.000 Uani d
C(10) 0.757(1) -0.1357(8) 0.0543(4) 0.070(4) 1.000 Uani d
C(12) 0.7435(8) -0.3258(7) 0.0795(4) 0.080(4) 1.000 Uani d
C(13) 0.675(1) -0.3328(7) 0.1354(4) 0.078(4) 1.000 Uani d
C(14) 0.7462(9) -0.3169(8) 0.1869(4) 0.088(4) 1.000 Uani d
C(15) 0.683(1) -0.3205(8) 0.2389(4) 0.083(4) 1.000 Uani d
C(16) 0.567(1) -0.3409(8) 0.2374(4) 0.084(4) 1.000 Uani d
C(17) 0.5025(9) -0.3545(8) 0.1855(4) 0.088(4) 1.000 Uani d
C(18) 0.557(1) -0.3487(9) 0.1354(4) 0.082(4) 1.000 Uani d
C(20) 0.549(1) -0.3303(9) 0.3435(4) 0.094(5) 1.000 Uani d
C(21) 0.4633(9) -0.3595(8) 0.3882(4) 0.099(4) 1.000 Uani d
C(22) 0.477(1) -0.289(1) 0.4396(4) 0.121(5) 1.000 Uani d
C(23) 0.453(2) -0.158(2) 0.4346(7) 0.203(9) 1.000 Uani d
C(24) 0.345(2) -0.141(2) 0.4141(6) 0.23(1) 1.000 Uani d
C(25) 0.306(2) -0.016(1) 0.4331(6) 0.192(9) 1.000 Uani d
C(26) 0.370(1) 0.079(1) 0.4087(4) 0.128(6) 1.000 Uani d
C(27) 0.307(1) 0.186(1) 0.4221(4) 0.109(5) 1.000 Uani d
C(28) 0.373(1) 0.284(1) 0.4043(4) 0.107(5) 1.000 Uani d
C(29) 0.381(1) 0.293(1) 0.3389(5) 0.107(5) 1.000 Uani d
C(31) 0.514(1) 0.3508(9) 0.2649(4) 0.087(4) 1.000 Uani d
C(32) 0.437(1) 0.319(1) 0.2165(5) 0.130(5) 1.000 Uani d
C(33) 0.490(1) 0.331(1) 0.1627(4) 0.108(5) 1.000 Uani d
C(34) 0.595(1) 0.3720(8) 0.1583(4) 0.075(4) 1.000 Uani d
C(35) 0.6611(9) 0.4049(7) 0.2060(4) 0.084(4) 1.000 Uani d
C(36) 0.617(1) 0.3937(8) 0.2599(4) 0.077(4) 1.000 Uani d
C(37) 0.506(1) 0.0582(8) -0.1614(4) 0.101(4) 1.000 Uani d
C(38) 0.471(1) -0.001(1) -0.2158(5) 0.121(5) 1.000 Uani d
C(39) 0.492(1) 0.038(1) -0.2644(5) 0.148(6) 1.000 Uani d
H(1a) 0.7300 0.4259 0.1059 0.095 1.000 Uiso c
H(1b) 0.5867 0.4298 0.0724 0.095 1.000 Uiso c
H(2) 0.7396 0.2369 0.0858 0.094 1.000 Uiso c
H(5) 0.7270 0.0731 0.0817 0.082 1.000 Uiso c
H(7) 0.6837 -0.1487 -0.0585 0.096 1.000 Uiso c
H(9) 0.5420 0.1706 -0.0746 0.085 1.000 Uiso c
H(11) 0.6445 -0.2397 0.0153 0.084 1.000 Uiso c
H(12b) 0.8369 -0.3219 0.0910 0.096 1.000 Uiso c
H(12a) 0.7245 -0.3970 0.0540 0.096 1.000 Uiso c
H(14) 0.8401 -0.3033 0.1874 0.106 1.000 Uiso c
H(15) 0.7305 -0.3062 0.2795 0.100 1.000 Uiso c
H(17) 0.4089 -0.3697 0.1849 0.105 1.000 Uiso c
H(18) 0.5054 -0.3567 0.0954 0.099 1.000 Uiso c
H(19) 0.4195 -0.3700 0.2838 0.102 1.000 Uiso c
H(21b) 0.4786 -0.4422 0.4011 0.119 1.000 Uiso c
H(21a) 0.3744 -0.3513 0.3695 0.119 1.000 Uiso c
H(22b) 0.5668 -0.2987 0.4568 0.145 1.000 Uiso c
H(22a) 0.4175 -0.3200 0.4697 0.145 1.000 Uiso c
H(23b) 0.5137 -0.1230 0.4065 0.243 1.000 Uiso c
H(23a) 0.4653 -0.1221 0.4763 0.243 1.000 Uiso c
H(24b) 0.2864 -0.1991 0.4312 0.277 1.000 Uiso c
H(24a) 0.3407 -0.1471 0.3682 0.277 1.000 Uiso c
H(25b) 0.3196 -0.0117 0.4789 0.231 1.000 Uiso c
H(25a) 0.2138 -0.0072 0.4207 0.231 1.000 Uiso c
H(26b) 0.3710 0.0703 0.3630 0.154 1.000 Uiso c
H(26a) 0.4593 0.0820 0.4273 0.154 1.000 Uiso c
H(27b) 0.2979 0.1898 0.4676 0.131 1.000 Uiso c
H(27a) 0.2209 0.1856 0.4000 0.131 1.000 Uiso c
H(28b) 0.4614 0.2812 0.4241 0.128 1.000 Uiso c
H(28a) 0.3285 0.3550 0.4189 0.128 1.000 Uiso c
H(30) 0.5260 0.3653 0.3536 0.106 1.000 Uiso c
H(32) 0.3488 0.2887 0.2202 0.156 1.000 Uiso c
H(33) 0.4412 0.3041 0.1243 0.129 1.000 Uiso c
H(35) 0.7474 0.4393 0.2019 0.100 1.000 Uiso c
H(36) 0.6682 0.4209 0.2974 0.093 1.000 Uiso c
H(37b) 0.5596 0.1277 -0.1698 0.121 1.000 Uiso c
H(37a) 0.4293 0.0836 -0.1403 0.121 1.000 Uiso c
H(38) 0.4270 -0.0779 -0.2137 0.145 1.000 Uiso c
H(39b) 0.4661 -0.0065 -0.3028 0.178 1.000 Uiso c
H(39a) 0.5363 0.1145 -0.2671 0.178 1.000 Uiso c
H(40a) 0.3044 0.1018 0.2537 0.114 1.000 Uiso c

loop_
_atom_site_aniso_label
_atom_site_aniso_U_11
_atom_site_aniso_U_22
_atom_site_aniso_U_33
_atom_site_aniso_U_12
_atom_site_aniso_U_13
_atom_site_aniso_U_23
O(3) 0.104(6) 0.113(6) 0.067(5) 0.021(5) -0.013(4) -0.005(4)
O(8) 0.147(7) 0.099(5) 0.045(4) 0.019(5) -0.011(4) -0.007(4)
O(10) 0.088(5) 0.118(6) 0.067(5) -0.005(4) -0.010(4) 0.011(4)
O(20) 0.085(6) 0.216(8) 0.057(5) -0.040(6) 0.001(5) 0.010(5)
O(29) 0.097(7) 0.26(1) 0.084(6) -0.053(7) 0.015(5) 0.013(6)
O(40) 0.096(6) 0.37(1) 0.142(8) 0.026(7) -0.042(6) -0.061(8)
N(2) 0.087(7) 0.083(6) 0.065(5) 0.008(5) 0.010(5) -0.017(5)
N(11) 0.099(7) 0.067(6) 0.044(5) -0.004(5) 0.001(4) 0.018(5)
N(19) 0.081(7) 0.116(7) 0.057(5) -0.008(5) 0.001(5) 0.002(5)
N(30) 0.075(7) 0.125(8) 0.065(6) -0.022(6) 0.014(5) -0.018(5)
C(1) 0.098(9) 0.088(8) 0.051(6) -0.012(7) 0.013(6) -0.006(6)
C(3) 0.10(1) 0.09(1) 0.062(8) -0.021(8) 0.036(7) -0.014(7)
C(4) 0.074(7) 0.094(9) 0.042(6) -0.006(7) 0.013(5) 0.002(6)
C(5) 0.071(7) 0.087(8) 0.045(6) 0.001(7) 0.000(5) 0.006(6)
C(6) 0.095(9) 0.066(8) 0.071(7) 0.006(7) 0.013(6) 0.004(7)
C(7) 0.122(9) 0.069(7) 0.048(6) 0.027(7) -0.001(6) -0.002(6)
C(8) 0.106(9) 0.072(8) 0.058(7) 0.007(7) 0.021(7) -0.002(7)
C(9) 0.089(8) 0.086(8) 0.040(6) 0.005(7) 0.012(5) 0.015(5)
C(10) 0.096(9) 0.055(7) 0.063(7) 0.008(7) 0.027(6) 0.010(7)
C(12) 0.104(9) 0.077(7) 0.062(6) 0.006(6) 0.017(6) 0.004(6)
C(13) 0.12(1) 0.069(7) 0.050(7) 0.011(8) 0.019(8) 0.007(5)
C(14) 0.083(8) 0.113(9) 0.069(7) -0.010(7) 0.012(7) 0.008(7)
C(15) 0.099(9) 0.100(9) 0.054(6) -0.012(7) 0.024(7) 0.001(6)
C(16) 0.065(9) 0.111(9) 0.081(9) -0.018(8) 0.031(8) 0.000(7)
C(17) 0.092(9) 0.109(8) 0.059(7) -0.004(7) -0.018(7) 0.008(7)
C(18) 0.062(8) 0.14(1) 0.051(7) -0.001(8) 0.016(6) 0.015(6)
C(20) 0.11(1) 0.12(1) 0.056(8) -0.003(9) 0.018(8) 0.006(7)
C(21) 0.112(9) 0.14(1) 0.049(6) -0.006(8) 0.015(7) 0.005(7)
C(22) 0.13(1) 0.17(1) 0.066(8) -0.02(1) 0.030(8) 0.004(9)
C(23) 0.15(2) 0.33(3) 0.13(1) 0.02(2) -0.03(1) -0.03(2)
C(24) 0.30(3) 0.30(3) 0.09(1) -0.09(2) -0.02(2) 0.01(1)
C(25) 0.30(2) 0.15(1) 0.13(1) -0.04(2) 0.04(1) -0.02(1)
C(26) 0.16(1) 0.17(1) 0.058(7) 0.01(1) 0.023(8) 0.001(8)
C(27) 0.12(1) 0.16(1) 0.051(7) 0.02(1) 0.001(7) -0.005(8)
C(28) 0.13(1) 0.15(1) 0.036(6) -0.011(9) 0.031(7) -0.003(7)
C(29) 0.058(9) 0.16(1) 0.10(1) -0.021(9) 0.017(8) 0.001(9)
C(31) 0.080(9) 0.12(1) 0.062(7) -0.015(8) 0.032(7) -0.005(7)
C(32) 0.11(1) 0.21(1) 0.066(8) -0.045(9) 0.001(8) -0.009(9)
C(33) 0.079(9) 0.18(1) 0.063(7) -0.046(9) 0.018(7) -0.021(8)
C(34) 0.077(8) 0.094(8) 0.055(7) -0.003(7) 0.018(6) -0.009(6)
C(35) 0.085(8) 0.096(8) 0.070(7) -0.019(6) 0.006(7) 0.006(6)
C(36) 0.068(8) 0.120(9) 0.046(6) -0.018(7) 0.016(6) 0.003(6)
C(37) 0.13(1) 0.117(9) 0.052(7) 0.031(8) -0.005(7) -0.010(7)
C(38) 0.15(1) 0.15(1) 0.064(8) 0.042(9) -0.004(9) 0.002(8)
C(39) 0.18(1) 0.17(1) 0.09(1) 0.02(1) -0.01(1) -0.01(1)

loop_
_atom_type_symbol
_atom_type_oxidation_number
_atom_type_number_in_cell
_atom_type_scat_dispersion_real
_atom_type_scat_dispersion_imag
_atom_type_scat_source
C 0 140 0.017 0.009
;International Tables for Crystallography
(1992, Vol. C, Tables 4.2.6.8 and 6.1.1.1)
;
H 0 168 0.000 0.000
;International Tables for Crystallography
(1992, Vol. C, Table 6.1.1.2)
;
N 0 16 0.029 0.018
;International Tables for Crystallography
(1992, Vol. C, Tables 4.2.6.8 and 6.1.1.1)
;
O 0 24 0.047 0.032
;International Tables for Crystallography
(1992, Vol. C, Tables 4.2.6.8 and 6.1.1.1)
;

loop_
_geom_angle_atom_site_label_1
_geom_angle_atom_site_label_2
_geom_angle_atom_site_label_3
_geom_angle
_geom_angle_publ_flag
C(8) O(8) C(37) 116.6(8) yes
C(1) N(2) C(3) 121.4(8) yes
C(1) N(2) H(2) 119.3 no
C(3) N(2) H(2) 119.3 no
C(10) N(11) C(12) 124.2(8) yes
C(10) N(11) H(11) 117.9 no
C(12) N(11) H(11) 117.9 no
C(16) N(19) C(20) 127.4(9) yes
C(16) N(19) H(19) 116.3 no
C(20) N(19) H(19) 116.3 no
C(29) N(30) C(31) 133(1) yes
C(29) N(30) H(30) 113.6 no
C(31) N(30) H(30) 113.6 no
N(2) C(1) C(34) 113.6(8) yes
N(2) C(1) H(1a) 108.4 no
N(2) C(1) H(1b) 108.4 no
C(34) C(1) H(1a) 108.4 no
C(34) C(1) H(1b) 108.4 no
H(1a) C(1) H(1b) 109.5 no
O(3) C(3) N(2) 125(1) yes
O(3) C(3) C(4) 120(1) yes
N(2) C(3) C(4) 115(1) yes
C(3) C(4) C(5) 124.3(9) yes
C(3) C(4) C(9) 117.6(9) yes
C(5) C(4) C(9) 117.9(9) yes
C(4) C(5) C(6) 120.9(9) yes
C(4) C(5) H(5) 119.5 no
C(6) C(5) H(5) 119.5 no
C(5) C(6) C(7) 120.8(9) yes
C(5) C(6) C(10) 120.5(9) yes
C(7) C(6) C(10) 118.6(9) yes
C(6) C(7) C(8) 117.8(9) yes
C(6) C(7) H(7) 121.1 no
C(8) C(7) H(7) 121.1 no
O(8) C(8) C(7) 114.1(9) yes
O(8) C(8) C(9) 124.9(9) yes
C(7) C(8) C(9) 121.1(9) yes
C(4) C(9) C(8) 121.4(9) yes
C(4) C(9) H(9) 119.3 no
C(8) C(9) H(9) 119.3 no
O(10) C(10) N(11) 124.0(9) yes
O(10) C(10) C(6) 119(1) yes
N(11) C(10) C(6) 116.5(9) yes
N(11) C(12) C(13) 111.4(8) yes
N(11) C(12) H(12b) 109.0 no
N(11) C(12) H(12a) 109.0 no
C(13) C(12) H(12b) 109.0 no
C(13) C(12) H(12a) 109.0 no
H(12b) C(12) H(12a) 109.5 no
C(12) C(13) C(14) 115(1) yes
C(12) C(13) C(18) 123.5(9) yes
C(14) C(13) C(18) 121.7(9) yes
C(13) C(14) C(15) 115.1(9) yes
C(13) C(14) H(14) 122.4 no
C(15) C(14) H(14) 122.4 no
C(14) C(15) C(16) 121(1) yes
C(14) C(15) H(15) 119.3 no
C(16) C(15) H(15) 119.3 no
N(19) C(16) C(15) 122(1) yes
N(19) C(16) C(17) 118(1) yes
C(15) C(16) C(17) 121(1) yes
C(16) C(17) C(18) 120(1) yes
C(16) C(17) H(17) 119.9 no
C(18) C(17) H(17) 119.9 no
C(13) C(18) C(17) 121(1) yes
C(13) C(18) H(18) 119.6 no
C(17) C(18) H(18) 119.6 no
O(20) C(20) N(19) 124(1) yes
O(20) C(20) C(21) 122(1) yes
N(19) C(20) C(21) 114(1) yes
C(20) C(21) C(22) 112.5(9) yes
C(20) C(21) H(21b) 108.7 no
C(20) C(21) H(21a) 108.7 no
C(22) C(21) H(21b) 108.7 no
C(22) C(21) H(21a) 108.7 no
H(21b) C(21) H(21a) 109.5 no
C(21) C(22) C(23) 121(1) yes
C(21) C(22) H(22b) 106.6 no
C(21) C(22) H(22a) 106.6 no
C(23) C(22) H(22b) 106.6 no
C(23) C(22) H(22a) 106.6 no
H(22b) C(22) H(22a) 109.5 no
C(22) C(23) C(24) 110(2) yes
C(22) C(23) H(23b) 109.4 no
C(22) C(23) H(23a) 109.4 no
C(24) C(23) H(23b) 109.4 no
C(24) C(23) H(23a) 109.4 no
H(23b) C(23) H(23a) 109.5 no
C(23) C(24) C(25) 108(2) yes
C(23) C(24) H(24b) 109.8 no
C(23) C(24) H(24a) 109.8 no
C(25) C(24) H(24b) 109.8 no
C(25) C(24) H(24a) 109.8 no
H(24b) C(24) H(24a) 109.5 no
C(24) C(25) C(26) 119(2) yes
C(24) C(25) H(25b) 107.1 no
C(24) C(25) H(25a) 107.1 no
C(26) C(25) H(25b) 107.1 no
C(26) C(25) H(25a) 107.1 no
H(25b) C(25) H(25a) 109.5 no
C(25) C(26) C(27) 111(1) yes
C(25) C(26) H(26b) 109.2 no
C(25) C(26) H(26a) 109.2 no
C(27) C(26) H(26b) 109.2 no
C(27) C(26) H(26a) 109.2 no
H(26b) C(26) H(26a) 109.5 no
C(26) C(27) C(28) 113(1) yes
C(26) C(27) H(27b) 108.6 no
C(26) C(27) H(27a) 108.6 no
C(28) C(27) H(27b) 108.6 no
C(28) C(27) H(27a) 108.6 no
H(27b) C(27) H(27a) 109.5 no
C(27) C(28) C(29) 113(1) yes
C(27) C(28) H(28b) 108.5 no
C(27) C(28) H(28a) 108.5 no
C(29) C(28) H(28b) 108.5 no
C(29) C(28) H(28a) 108.5 no
H(28b) C(28) H(28a) 109.5 no
O(29) C(29) N(30) 125(1) yes
O(29) C(29) C(28) 117(1) yes
N(30) C(29) C(28) 117(1) yes
N(30) C(31) C(32) 118(1) yes
N(30) C(31) C(36) 119(1) yes
C(32) C(31) C(36) 123(1) yes
C(31) C(32) C(33) 113(1) yes
C(31) C(32) H(32) 123.3 no
C(33) C(32) H(32) 123.3 no
C(32) C(33) C(34) 123(1) yes
C(32) C(33) H(33) 118.5 no
C(34) C(33) H(33) 118.5 no
C(1) C(34) C(33) 121(1) yes
C(1) C(34) C(35) 118(1) yes
C(33) C(34) C(35) 121(1) yes
C(34) C(35) C(36) 119.8(9) yes
C(34) C(35) H(35) 120.1 no
C(36) C(35) H(35) 120.1 no
C(31) C(36) C(35) 120.2(9) yes
C(31) C(36) H(36) 119.9 no
C(35) C(36) H(36) 119.9 no
O(8) C(37) C(38) 104.3(8) yes
O(8) C(37) H(37b) 110.8 no
O(8) C(37) H(37a) 110.8 no
C(38) C(37) H(37b) 110.8 no
C(38) C(37) H(37a) 110.8 no
H(37b) C(37) H(37a) 109.5 no
C(37) C(38) C(39) 121(1) yes
C(37) C(38) H(38) 119.3 no
C(39) C(38) H(38) 119.3 no
C(38) C(39) H(39b) 120.0 no
C(38) C(39) H(39a) 120.0 no
H(39b) C(39) H(39a) 120.0 no

loop_
_geom_bond_atom_site_label_1
_geom_bond_atom_site_label_2
_geom_bond_distance
_geom_bond_publ_flag
O(3) C(3) 1.23(1) yes
O(8) C(8) 1.382(9) yes
O(8) C(37) 1.444(9) yes
O(10) C(10) 1.246(9) yes
O(20) C(20) 1.22(1) yes
O(29) C(29) 1.27(1) yes
O(40) H(40a) 1.00 no
N(2) C(1) 1.45(1) yes
N(2) C(3) 1.34(1) yes
N(2) H(2) 1.01 no
N(11) C(10) 1.313(9) yes
N(11) C(12) 1.442(9) yes
N(11) H(11) 1.01 no
N(19) C(16) 1.44(1) yes
N(19) C(20) 1.37(1) yes
N(19) H(19) 1.01 no
N(30) C(29) 1.24(1) yes
N(30) C(31) 1.47(1) yes
N(30) H(30) 1.01 no
C(1) C(34) 1.53(1) yes
C(1) H(1a) 1.08 no
C(1) H(1b) 1.08 no
C(3) C(4) 1.51(1) yes
C(4) C(5) 1.41(1) yes
C(4) C(9) 1.399(9) yes
C(5) C(6) 1.37(1) yes
C(5) H(5) 1.08 no
C(6) C(7) 1.42(1) yes
C(6) C(10) 1.50(1) yes
C(7) C(8) 1.40(1) yes
C(7) H(7) 1.08 no
C(8) C(9) 1.38(1) yes
C(9) H(9) 1.08 no
C(12) C(13) 1.57(1) yes
C(12) H(12b) 1.08 no
C(12) H(12a) 1.08 no
C(13) C(14) 1.42(1) yes
C(13) C(18) 1.36(1) yes
C(14) C(15) 1.46(1) yes
C(14) H(14) 1.08 no
C(15) C(16) 1.34(1) yes
C(15) H(15) 1.08 no
C(16) C(17) 1.39(1) yes
C(17) C(18) 1.37(1) yes
C(17) H(17) 1.08 no
C(18) H(18) 1.08 no
C(20) C(21) 1.52(1) yes
C(21) C(22) 1.49(1) yes
C(21) H(21b) 1.08 no
C(21) H(21a) 1.08 no
C(22) C(23) 1.65(2) yes
C(22) H(22b) 1.08 no
C(22) H(22a) 1.08 no
C(23) C(24) 1.30(2) yes
C(23) H(23b) 1.08 no
C(23) H(23a) 1.08 no
C(24) C(25) 1.67(2) yes
C(24) H(24b) 1.08 no
C(24) H(24a) 1.08 no
C(25) C(26) 1.52(2) yes
C(25) H(25b) 1.08 no
C(25) H(25a) 1.08 no
C(26) C(27) 1.54(1) yes
C(26) H(26b) 1.08 no
C(26) H(26a) 1.08 no
C(27) C(28) 1.51(1) yes
C(27) H(27b) 1.08 no
C(27) H(27a) 1.08 no
C(28) C(29) 1.55(1) yes
C(28) H(28b) 1.08 no
C(28) H(28a) 1.08 no
C(31) C(32) 1.44(1) yes
C(31) C(36) 1.29(1) yes
C(32) C(33) 1.44(1) yes
C(32) H(32) 1.08 no
C(33) C(34) 1.30(1) yes
C(33) H(33) 1.08 no
C(34) C(35) 1.37(1) yes
C(35) C(36) 1.40(1) yes
C(35) H(35) 1.08 no
C(36) H(36) 1.08 no
C(37) C(38) 1.51(1) yes
C(37) H(37b) 1.08 no
C(37) H(37a) 1.08 no
C(38) C(39) 1.27(1) yes
C(38) H(38) 1.08 no
C(39) H(39b) 1.08 no
C(39) H(39a) 1.08 no

loop_
_geom_contact_atom_site_label_1
_geom_contact_atom_site_label_2
_geom_contact_distance
_geom_contact_site_symmetry_2
_geom_contact_publ_flag
O(3) N(11) 2.83(1) 3_655 no
O(3) C(12) 3.46(1) 3_655 no
O(3) C(18) 3.50(1) 3_655 no
O(3) C(7) 3.50(1) 3_655 no
O(8) O(40) 3.42(1) 3_655 no
O(10) N(30) 2.95(1) 2_645 no
O(10) C(28) 3.47(1) 2_645 no
O(10) C(36) 3.54(1) 2_645 no
O(20) N(2) 2.77(1) 2_645 no
O(20) C(1) 3.37(1) 2_645 no
O(20) C(5) 3.46(1) 2_645 no
O(29) O(40) 2.95(1) . no
O(40) N(19) 2.84(1) 2 no
O(40) C(21) 3.49(1) 2 no
O(40) C(39) 3.52(2) 3_655 no
O(40) C(38) 3.54(2) 3_655 no
O(40) C(17) 3.55(1) 2 no
N(19) C(36) 3.52(1) 1_545 no
C(1) C(18) 3.59(1) 1_565 no
C(4) C(7) 3.60(1) 3_655 no
C(6) C(9) 3.57(1) 3_655 no
C(14) C(36) 3.25(1) 2_645 no
C(14) C(31) 3.55(1) 2_645 no
C(15) C(35) 3.50(1) 1_545 no
C(15) C(36) 3.50(2) 2_645 no
C(15) C(35) 3.51(1) 2_645 no
C(16) C(36) 3.37(1) 1_545 no
C(16) C(35) 3.42(1) 1_545 no
C(17) C(35) 3.50(1) 1_545 no
C(18) C(34) 3.52(1) 1_545 no

loop_
_geom_hbond_atom_site_label_D
_geom_hbond_atom_site_label_H
_geom_hbond_atom_site_label_A
_geom_hbond_distance_DH
_geom_hbond_distance_HA
_geom_hbond_distance_DA
_geom_hbond_angle_DHA
_geom_hbond_site_symmetry_A
O(40) H(40a) O(29) 1.00 2.38 2.95(1) 115.6 .
N(2) H(2) O(20) 1.01 1.86 2.77(1) 148.8 2_655
N(11) H(11) O(3) 1.01 1.91 2.83(1) 149.3 3_655
N(19) H(19) O(40) 1.01 1.83 2.84(1) 176.5 2_545
N(30) H(30) O(10) 1.01 1.97 2.95(1) 162.6 2_655
